data_4516705
loop_
_publ_author_name
'Teske, Johannes'
'Plietker, Bernd'

_publ_section_title
;
 A Redox-Neutral Fe-Catalyzed Cycloisomerization of Enyne Acetates
;
_journal_issue 10
_journal_name_full 'ACS Catalysis'
_journal_page_first 7148
_journal_paper_doi 10.1021/acscatal.6b02260
_journal_volume 6
_journal_year 2016
_chemical_formula_moiety 'C24 H27 N O4 S'
_chemical_formula_sum 'C24 H27 N O4 S'
_chemical_formula_weight 425.53
_space_group_IT_number 2
_space_group_name_Hall '-P 1'
_space_group_name_H-M_alt 'P -1'
_symmetry_cell_setting triclinic
_symmetry_space_group_name_Hall '-P 1'
_symmetry_space_group_name_H-M 'P -1'
_atom_sites_solution_hydrogens geom
_atom_sites_solution_primary direct
_atom_sites_solution_secondary difmap
_audit_creation_method SHELXL-97
_cell_angle_alpha 110.734(3)
_cell_angle_beta 96.486(4)
_cell_angle_gamma 95.657(4)
_cell_formula_units_Z 2
_cell_length_a 8.6854(6)
_cell_length_b 11.1584(6)
_cell_length_c 12.3533(7)
_cell_measurement_reflns_used 5150
_cell_measurement_temperature 100(2)
_cell_measurement_theta_max 30.62
_cell_measurement_theta_min 1.79
_cell_volume 1100.08(12)
_computing_cell_refinement 'Bruker APEXII Software Suite, 2008'
_computing_data_collection 'Bruker APEXII Software Suite, 2008'
_computing_data_reduction 'Bruker APEXII Software Suite, 2008'
_computing_molecular_graphics 'SHELXTL-plus, XP (Sheldrick, 1991)'
_computing_structure_refinement 'SHELXL-97 (Sheldrick, 1997)'
_computing_structure_solution 'SHELXS-97 (Sheldrick, 1990)'
_diffrn_ambient_temperature 100(2)
_diffrn_measured_fraction_theta_full 0.991
_diffrn_measured_fraction_theta_max 0.991
_diffrn_measurement_device_type 'Bruker Kappa APEXII Duo'
_diffrn_measurement_method 'Omega + Phi Scans'
_diffrn_radiation_monochromator Triumph
_diffrn_radiation_source 'fine-focus sealed tube'
_diffrn_radiation_type MoK\a
_diffrn_radiation_wavelength 0.71073
_diffrn_reflns_av_R_equivalents 0.0389
_diffrn_reflns_av_sigmaI/netI 0.0426
_diffrn_reflns_limit_h_max 12
_diffrn_reflns_limit_h_min -12
_diffrn_reflns_limit_k_max 15
_diffrn_reflns_limit_k_min -15
_diffrn_reflns_limit_l_max 17
_diffrn_reflns_limit_l_min -17
_diffrn_reflns_number 24518
_diffrn_reflns_theta_full 30.62
_diffrn_reflns_theta_max 30.62
_diffrn_reflns_theta_min 1.79
_diffrn_standards_decay_% 0
_diffrn_standards_interval_count 0
_diffrn_standards_number 0
_exptl_absorpt_coefficient_mu 0.177
_exptl_absorpt_correction_T_max 0.7461
_exptl_absorpt_correction_T_min 0.7090
_exptl_absorpt_correction_type multi-scan
_exptl_absorpt_process_details 'Blessing, 1995'
_exptl_crystal_colour colourless
_exptl_crystal_density_diffrn 1.285
_exptl_crystal_density_method 'not measured'
_exptl_crystal_description block
_exptl_crystal_F_000 452
_exptl_crystal_size_max 0.42
_exptl_crystal_size_mid 0.22
_exptl_crystal_size_min 0.16
_refine_diff_density_max 0.413
_refine_diff_density_min -0.396
_refine_diff_density_rms 0.058
_refine_ls_extinction_method none
_refine_ls_goodness_of_fit_ref 1.040
_refine_ls_hydrogen_treatment constr
_refine_ls_matrix_type full
_refine_ls_number_parameters 275
_refine_ls_number_reflns 6718
_refine_ls_number_restraints 0
_refine_ls_restrained_S_all 1.040
_refine_ls_R_factor_all 0.0605
_refine_ls_R_factor_gt 0.0399
_refine_ls_shift/su_max 0.001
_refine_ls_shift/su_mean 0.000
_refine_ls_structure_factor_coef Fsqd
_refine_ls_weighting_details 'calc w=1/[\s^2^(Fo^2^)+(0.0538P)^2^+0.2280P] where P=(Fo^2^+2Fc^2^)/3'
_refine_ls_weighting_scheme calc
_refine_ls_wR_factor_gt 0.0997
_refine_ls_wR_factor_ref 0.1075
_reflns_number_gt 5150
_reflns_number_total 6718
_reflns_threshold_expression >2sigma(I)
_cod_data_source_file cs6b02260_si_004.cif
_cod_data_source_block s2092lm
_cod_original_cell_volume 1100.08(11)
_cod_database_code 4516705

loop_
_symmetry_equiv_pos_as_xyz
'x, y, z'
'-x, -y, -z'

loop_
_atom_site_label
_atom_site_type_symbol
_atom_site_fract_x
_atom_site_fract_y
_atom_site_fract_z
_atom_site_U_iso_or_equiv
_atom_site_adp_type
_atom_site_occupancy
_atom_site_symmetry_multiplicity
_atom_site_calc_flag
_atom_site_refinement_flags
S1 S 0.34180(4) 1.06608(3) 0.18576(3) 0.01413(8) Uani 1 1 d .
O1 O 0.84495(11) 0.81842(10) 0.23070(8) 0.0209(2) Uani 1 1 d .
N1 N 0.27878(13) 0.91374(10) 0.15391(9) 0.0133(2) Uani 1 1 d .
C1 C 0.23983(15) 0.87127(12) 0.24980(11) 0.0144(2) Uani 1 1 d .
H1A H 0.1326 0.8856 0.2657 0.017 Uiso 1 1 calc R
H1B H 0.3155 0.9173 0.3228 0.017 Uiso 1 1 calc R
O2 O 0.63614(10) 0.71095(9) 0.09167(7) 0.01415(18) Uani 1 1 d .
C2 C 0.25228(14) 0.72863(12) 0.20074(10) 0.0131(2) Uani 1 1 d .
O3 O 0.35548(11) 1.08134(9) 0.07647(8) 0.0185(2) Uani 1 1 d .
C3 C 0.36993(14) 0.70939(12) 0.11622(10) 0.0119(2) Uani 1 1 d .
H3 H 0.3439 0.6213 0.0531 0.014 Uiso 1 1 calc R
O4 O 0.24195(12) 1.13778(9) 0.26095(9) 0.0211(2) Uani 1 1 d .
C4 C 0.34772(15) 0.81419(12) 0.06486(11) 0.0133(2) Uani 1 1 d .
H4A H 0.4494 0.8518 0.0527 0.016 Uiso 1 1 calc R
H4B H 0.2761 0.7780 -0.0110 0.016 Uiso 1 1 calc R
C5 C 0.17297(15) 0.63813(12) 0.22495(11) 0.0143(2) Uani 1 1 d .
C6 C 0.09440(15) 0.54771(12) 0.24984(11) 0.0156(2) Uani 1 1 d .
C7 C -0.06676(16) 0.48228(14) 0.18485(13) 0.0227(3) Uani 1 1 d .
H7A H -0.1448 0.5121 0.2360 0.034 Uiso 1 1 calc R
H7B H -0.0720 0.3882 0.1614 0.034 Uiso 1 1 calc R
H7C H -0.0884 0.5040 0.1149 0.034 Uiso 1 1 calc R
C8 C 0.15900(18) 0.50516(15) 0.34673(13) 0.0242(3) Uani 1 1 d .
H8A H 0.2636 0.5539 0.3829 0.036 Uiso 1 1 calc R
H8B H 0.1658 0.4123 0.3142 0.036 Uiso 1 1 calc R
H8C H 0.0895 0.5216 0.4060 0.036 Uiso 1 1 calc R
C9 C 0.53687(14) 0.72844(12) 0.18202(10) 0.0118(2) Uani 1 1 d .
H9 H 0.5637 0.8189 0.2411 0.014 Uiso 1 1 calc R
C10 C 0.78953(15) 0.76301(12) 0.12874(11) 0.0154(2) Uani 1 1 d .
C11 C 0.87448(16) 0.74270(15) 0.02658(12) 0.0217(3) Uani 1 1 d .
H11A H 0.9873 0.7685 0.0547 0.033 Uiso 1 1 calc R
H11B H 0.8382 0.7953 -0.0173 0.033 Uiso 1 1 calc R
H11C H 0.8537 0.6510 -0.0247 0.033 Uiso 1 1 calc R
C12 C 0.55887(14) 0.63382(12) 0.24239(11) 0.0124(2) Uani 1 1 d .
C13 C 0.51254(15) 0.50110(12) 0.18140(11) 0.0149(2) Uani 1 1 d .
H13 H 0.4677 0.4699 0.1009 0.018 Uiso 1 1 calc R
C14 C 0.53144(16) 0.41448(13) 0.23739(13) 0.0192(3) Uani 1 1 d .
H14 H 0.5009 0.3242 0.1950 0.023 Uiso 1 1 calc R
C15 C 0.59511(17) 0.45966(14) 0.35576(13) 0.0212(3) Uani 1 1 d .
H15 H 0.6069 0.4003 0.3944 0.025 Uiso 1 1 calc R
C16 C 0.64130(16) 0.59156(14) 0.41721(12) 0.0200(3) Uani 1 1 d .
H16 H 0.6843 0.6228 0.4981 0.024 Uiso 1 1 calc R
C17 C 0.62447(15) 0.67795(13) 0.36008(11) 0.0155(2) Uani 1 1 d .
H17 H 0.6581 0.7680 0.4019 0.019 Uiso 1 1 calc R
C18 C 0.53160(15) 1.10001(12) 0.26713(11) 0.0140(2) Uani 1 1 d .
C19 C 0.66241(16) 1.08831(12) 0.21061(11) 0.0159(2) Uani 1 1 d .
H19 H 0.6504 1.0644 0.1279 0.019 Uiso 1 1 calc R
C20 C 0.81034(16) 1.11188(13) 0.27611(12) 0.0194(3) Uani 1 1 d .
H20 H 0.8997 1.1043 0.2377 0.023 Uiso 1 1 calc R
C21 C 0.83029(17) 1.14667(13) 0.39791(12) 0.0206(3) Uani 1 1 d .
C22 C 0.69765(17) 1.15859(13) 0.45258(11) 0.0206(3) Uani 1 1 d .
H22 H 0.7094 1.1828 0.5353 0.025 Uiso 1 1 calc R
C23 C 0.54896(17) 1.13579(13) 0.38843(11) 0.0180(3) Uani 1 1 d .
H23 H 0.4596 1.1445 0.4269 0.022 Uiso 1 1 calc R
C24 C 0.99118(19) 1.17084(18) 0.46787(14) 0.0340(4) Uani 1 1 d .
H24A H 1.0632 1.2236 0.4410 0.051 Uiso 1 1 calc R
H24B H 1.0283 1.0879 0.4571 0.051 Uiso 1 1 calc R
H24C H 0.9869 1.2168 0.5511 0.051 Uiso 1 1 calc R

loop_
_atom_site_aniso_label
_atom_site_aniso_U_11
_atom_site_aniso_U_22
_atom_site_aniso_U_33
_atom_site_aniso_U_23
_atom_site_aniso_U_13
_atom_site_aniso_U_12
S1 0.01604(15) 0.01214(14) 0.01533(15) 0.00610(12) 0.00284(11) 0.00299(11)
O1 0.0152(5) 0.0235(5) 0.0207(5) 0.0056(4) 0.0005(4) -0.0006(4)
N1 0.0145(5) 0.0122(5) 0.0140(5) 0.0053(4) 0.0037(4) 0.0017(4)
C1 0.0153(6) 0.0147(6) 0.0144(6) 0.0064(5) 0.0052(5) 0.0011(5)
O2 0.0114(4) 0.0179(4) 0.0129(4) 0.0054(4) 0.0035(3) 0.0007(3)
C2 0.0109(5) 0.0152(6) 0.0127(5) 0.0051(5) 0.0008(4) 0.0020(4)
O3 0.0225(5) 0.0186(5) 0.0174(4) 0.0108(4) 0.0020(4) 0.0030(4)
C3 0.0118(6) 0.0118(5) 0.0117(5) 0.0042(4) 0.0017(4) 0.0004(4)
O4 0.0219(5) 0.0175(5) 0.0257(5) 0.0073(4) 0.0082(4) 0.0079(4)
C4 0.0151(6) 0.0129(6) 0.0121(5) 0.0046(5) 0.0025(4) 0.0030(4)
C5 0.0125(6) 0.0160(6) 0.0140(6) 0.0048(5) 0.0014(4) 0.0031(5)
C6 0.0145(6) 0.0145(6) 0.0175(6) 0.0050(5) 0.0051(5) 0.0016(5)
C7 0.0147(6) 0.0199(7) 0.0309(8) 0.0064(6) 0.0061(6) -0.0019(5)
C8 0.0277(8) 0.0248(7) 0.0256(7) 0.0151(6) 0.0071(6) 0.0036(6)
C9 0.0111(5) 0.0126(5) 0.0112(5) 0.0036(4) 0.0027(4) 0.0012(4)
C10 0.0124(6) 0.0159(6) 0.0210(6) 0.0099(5) 0.0040(5) 0.0033(5)
C11 0.0155(6) 0.0324(8) 0.0229(7) 0.0153(6) 0.0073(5) 0.0057(5)
C12 0.0107(5) 0.0127(6) 0.0144(6) 0.0052(5) 0.0032(4) 0.0028(4)
C13 0.0138(6) 0.0138(6) 0.0155(6) 0.0038(5) 0.0017(5) 0.0008(5)
C14 0.0177(6) 0.0138(6) 0.0273(7) 0.0087(5) 0.0046(5) 0.0025(5)
C15 0.0194(7) 0.0226(7) 0.0280(7) 0.0168(6) 0.0043(5) 0.0028(5)
C16 0.0206(7) 0.0245(7) 0.0171(6) 0.0110(6) 0.0010(5) 0.0027(5)
C17 0.0158(6) 0.0157(6) 0.0145(6) 0.0053(5) 0.0018(5) 0.0016(5)
C18 0.0173(6) 0.0109(5) 0.0129(5) 0.0039(5) 0.0016(5) 0.0002(4)
C19 0.0194(6) 0.0146(6) 0.0131(6) 0.0046(5) 0.0028(5) 0.0010(5)
C20 0.0184(7) 0.0201(7) 0.0176(6) 0.0053(5) 0.0028(5) 0.0005(5)
C21 0.0220(7) 0.0190(7) 0.0181(6) 0.0059(5) -0.0017(5) -0.0005(5)
C22 0.0272(7) 0.0198(7) 0.0114(6) 0.0042(5) -0.0003(5) -0.0021(5)
C23 0.0219(7) 0.0160(6) 0.0145(6) 0.0036(5) 0.0052(5) 0.0007(5)
C24 0.0235(8) 0.0473(10) 0.0252(8) 0.0098(7) -0.0054(6) 0.0013(7)

loop_
_atom_type_symbol
_atom_type_description
_atom_type_scat_dispersion_real
_atom_type_scat_dispersion_imag
_atom_type_scat_source
C C 0.0033 0.0016 'International Tables Vol C Tables 4.2.6.8 and 6.1.1.4'
H H 0.0000 0.0000 'International Tables Vol C Tables 4.2.6.8 and 6.1.1.4'
N N 0.0061 0.0033 'International Tables Vol C Tables 4.2.6.8 and 6.1.1.4'
O O 0.0106 0.0060 'International Tables Vol C Tables 4.2.6.8 and 6.1.1.4'
S S 0.1246 0.1234 'International Tables Vol C Tables 4.2.6.8 and 6.1.1.4'

loop_
_geom_angle_atom_site_label_1
_geom_angle_atom_site_label_2
_geom_angle_atom_site_label_3
_geom_angle
O4 S1 O3 120.23(6)
O4 S1 N1 106.59(6)
O3 S1 N1 106.47(6)
O4 S1 C18 107.89(6)
O3 S1 C18 107.73(6)
N1 S1 C18 107.31(6)
C1 N1 C4 112.06(9)
C1 N1 S1 118.45(8)
C4 N1 S1 119.08(8)
N1 C1 C2 102.38(10)
N1 C1 H1A 111.3
C2 C1 H1A 111.3
N1 C1 H1B 111.3
C2 C1 H1B 111.3
H1A C1 H1B 109.2
C10 O2 C9 116.57(9)
C5 C2 C1 125.86(12)
C5 C2 C3 126.44(12)
C1 C2 C3 107.68(10)
C2 C3 C4 103.08(10)
C2 C3 C9 110.43(10)
C4 C3 C9 111.87(10)
C2 C3 H3 110.4
C4 C3 H3 110.4
C9 C3 H3 110.4
N1 C4 C3 104.76(9)
N1 C4 H4A 110.8
C3 C4 H4A 110.8
N1 C4 H4B 110.8
C3 C4 H4B 110.8
H4A C4 H4B 108.9
C2 C5 C6 179.58(14)
C5 C6 C7 121.76(12)
C5 C6 C8 121.82(12)
C7 C6 C8 116.41(11)
C6 C7 H7A 109.5
C6 C7 H7B 109.5
H7A C7 H7B 109.5
C6 C7 H7C 109.5
H7A C7 H7C 109.5
H7B C7 H7C 109.5
C6 C8 H8A 109.5
C6 C8 H8B 109.5
H8A C8 H8B 109.5
C6 C8 H8C 109.5
H8A C8 H8C 109.5
H8B C8 H8C 109.5
O2 C9 C12 110.86(10)
O2 C9 C3 104.36(9)
C12 C9 C3 113.24(10)
O2 C9 H9 109.4
C12 C9 H9 109.4
C3 C9 H9 109.4
O1 C10 O2 123.14(12)
O1 C10 C11 126.39(12)
O2 C10 C11 110.47(11)
C10 C11 H11A 109.5
C10 C11 H11B 109.5
H11A C11 H11B 109.5
C10 C11 H11C 109.5
H11A C11 H11C 109.5
H11B C11 H11C 109.5
C17 C12 C13 119.10(11)
C17 C12 C9 120.31(11)
C13 C12 C9 120.59(11)
C14 C13 C12 120.47(12)
C14 C13 H13 119.8
C12 C13 H13 119.8
C13 C14 C15 120.06(13)
C13 C14 H14 120.0
C15 C14 H14 120.0
C16 C15 C14 119.87(12)
C16 C15 H15 120.1
C14 C15 H15 120.1
C15 C16 C17 119.83(12)
C15 C16 H16 120.1
C17 C16 H16 120.1
C12 C17 C16 120.65(12)
C12 C17 H17 119.7
C16 C17 H17 119.7
C19 C18 C23 120.42(12)
C19 C18 S1 120.40(9)
C23 C18 S1 119.16(10)
C20 C19 C18 119.39(12)
C20 C19 H19 120.3
C18 C19 H19 120.3
C19 C20 C21 121.12(13)
C19 C20 H20 119.4
C21 C20 H20 119.4
C22 C21 C20 118.43(13)
C22 C21 C24 120.94(13)
C20 C21 C24 120.63(14)
C23 C22 C21 121.17(12)
C23 C22 H22 119.4
C21 C22 H22 119.4
C22 C23 C18 119.47(13)
C22 C23 H23 120.3
C18 C23 H23 120.3
C21 C24 H24A 109.5
C21 C24 H24B 109.5
H24A C24 H24B 109.5
C21 C24 H24C 109.5
H24A C24 H24C 109.5
H24B C24 H24C 109.5

loop_
_geom_bond_atom_site_label_1
_geom_bond_atom_site_label_2
_geom_bond_distance
S1 O4 1.4309(10)
S1 O3 1.4357(9)
S1 N1 1.6243(11)
S1 C18 1.7619(13)
O1 C10 1.2056(16)
N1 C1 1.4828(15)
N1 C4 1.4891(16)
C1 C2 1.5092(18)
C1 H1A 0.9900
C1 H1B 0.9900
O2 C10 1.3577(15)
O2 C9 1.4572(14)
C2 C5 1.3065(17)
C2 C3 1.5185(17)
C3 C4 1.5328(16)
C3 C9 1.5358(17)
C3 H3 1.0000
C4 H4A 0.9900
C4 H4B 0.9900
C5 C6 1.3075(17)
C6 C7 1.5055(19)
C6 C8 1.5087(18)
C7 H7A 0.9800
C7 H7B 0.9800
C7 H7C 0.9800
C8 H8A 0.9800
C8 H8B 0.9800
C8 H8C 0.9800
C9 C12 1.5075(16)
C9 H9 1.0000
C10 C11 1.4930(18)
C11 H11A 0.9800
C11 H11B 0.9800
C11 H11C 0.9800
C12 C17 1.3897(17)
C12 C13 1.3953(17)
C13 C14 1.3851(17)
C13 H13 0.9500
C14 C15 1.392(2)
C14 H14 0.9500
C15 C16 1.388(2)
C15 H15 0.9500
C16 C17 1.3910(17)
C16 H16 0.9500
C17 H17 0.9500
C18 C19 1.3925(18)
C18 C23 1.3932(17)
C19 C20 1.3865(18)
C19 H19 0.9500
C20 C21 1.3997(18)
C20 H20 0.9500
C21 C22 1.394(2)
C21 C24 1.503(2)
C22 C23 1.3863(19)
C22 H22 0.9500
C23 H23 0.9500
C24 H24A 0.9800
C24 H24B 0.9800
C24 H24C 0.9800

loop_
_geom_torsion_atom_site_label_1
_geom_torsion_atom_site_label_2
_geom_torsion_atom_site_label_3
_geom_torsion_atom_site_label_4
_geom_torsion
O4 S1 N1 C1 -45.14(11)
O3 S1 N1 C1 -174.62(9)
C18 S1 N1 C1 70.24(10)
O4 S1 N1 C4 172.66(9)
O3 S1 N1 C4 43.18(10)
C18 S1 N1 C4 -71.96(10)
C4 N1 C1 C2 -12.98(13)
S1 N1 C1 C2 -157.68(8)
N1 C1 C2 C5 -150.45(12)
N1 C1 C2 C3 28.10(12)
C5 C2 C3 C4 146.06(12)
C1 C2 C3 C4 -32.47(12)
C5 C2 C3 C9 -94.29(14)
C1 C2 C3 C9 87.18(11)
C1 N1 C4 C3 -6.59(13)
S1 N1 C4 C3 137.86(9)
C2 C3 C4 N1 23.21(12)
C9 C3 C4 N1 -95.44(11)
C1 C2 C5 C6 -88(24)
C3 C2 C5 C6 94(24)
C2 C5 C6 C7 174(100)
C2 C5 C6 C8 -5(24)
C10 O2 C9 C12 -78.80(12)
C10 O2 C9 C3 158.95(10)
C2 C3 C9 O2 -178.44(9)
C4 C3 C9 O2 -64.24(12)
C2 C3 C9 C12 60.89(13)
C4 C3 C9 C12 175.09(10)
C9 O2 C10 O1 1.89(17)
C9 O2 C10 C11 -177.42(10)
O2 C9 C12 C17 114.18(12)
C3 C9 C12 C17 -128.91(12)
O2 C9 C12 C13 -66.39(14)
C3 C9 C12 C13 50.52(15)
C17 C12 C13 C14 0.09(19)
C9 C12 C13 C14 -179.35(12)
C12 C13 C14 C15 0.9(2)
C13 C14 C15 C16 -0.8(2)
C14 C15 C16 C17 -0.3(2)
C13 C12 C17 C16 -1.17(19)
C9 C12 C17 C16 178.27(12)
C15 C16 C17 C12 1.3(2)
O4 S1 C18 C19 -154.50(10)
O3 S1 C18 C19 -23.31(12)
N1 S1 C18 C19 90.99(11)
O4 S1 C18 C23 26.98(12)
O3 S1 C18 C23 158.17(10)
N1 S1 C18 C23 -87.54(11)
C23 C18 C19 C20 0.37(19)
S1 C18 C19 C20 -178.14(10)
C18 C19 C20 C21 0.3(2)
C19 C20 C21 C22 -0.7(2)
C19 C20 C21 C24 179.46(14)
C20 C21 C22 C23 0.5(2)
C24 C21 C22 C23 -179.67(14)
C21 C22 C23 C18 0.2(2)
C19 C18 C23 C22 -0.58(19)
S1 C18 C23 C22 177.95(10)
